data_4338145
loop_
_publ_author_name
'Shiga, Takuya'
'Maruyama, Kazuya'
'Newton, Graham N.'
'Inglis, Ross'
'Brechin, Euan K.'
'Oshio, Hiroki'

_publ_section_title
;
 Chiral Single-Chain Magnet: Helically Stacked [Mn(III)2Cu(II)] Triangles.
;
_journal_issue 9
_journal_name_full 'Inorganic chemistry'
_journal_page_first 4272
_journal_page_last 4274
_journal_paper_doi 10.1021/ic5002418
_journal_volume 53
_journal_year 2014
_chemical_formula_moiety '(C25 H24 Cl3 Cu Mn2 N3 O9), (C2 H6 O)'
_chemical_formula_sum 'C27 H30 Cl3 Cu Mn2 N3 O10'
_chemical_formula_weight 836.31
_chemical_name_systematic
;
 ?
;
_space_group_crystal_system hexagonal
_space_group_IT_number 170
_space_group_name_Hall 'P 65'
_space_group_name_H-M_alt 'P 65'
_symmetry_space_group_name_Hall 'P 65'
_symmetry_space_group_name_H-M 'P 65'
_atom_sites_solution_hydrogens geom
_audit_creation_method SHELXL-2013
_cell_angle_alpha 90
_cell_angle_beta 90
_cell_angle_gamma 120
_cell_formula_units_Z 6
_cell_length_a 17.5632(17)
_cell_length_b 17.5632(17)
_cell_length_c 18.423(3)
_cell_measurement_reflns_used 590
_cell_measurement_temperature 200(2)
_cell_measurement_theta_max 17.054
_cell_measurement_theta_min 2.585
_cell_volume 4921.5(10)
_computing_cell_refinement 'Bruker SMART'
_computing_data_collection 'Bruker SMART'
_computing_data_reduction 'Bruker SHELXTL'
_computing_molecular_graphics 'SHELXL-2013 (Sheldrick, 2013)'
_computing_publication_material 'SHELXL-2013 (Sheldrick, 2013)'
_computing_structure_refinement 'SHELXL-2013 (Sheldrick, 2013)'
_computing_structure_solution 'SHELXL-2013 (Sheldrick, 2013)'
_diffrn_ambient_temperature 200(2)
_diffrn_detector_area_resol_mean 8.366
_diffrn_measured_fraction_theta_full 0.802
_diffrn_measured_fraction_theta_max 0.998
_diffrn_measurement_device_type 'CCD area detector'
_diffrn_measurement_method 'phi and omega scans'
_diffrn_radiation_monochromator graphite
_diffrn_radiation_source 'fine-focus sealed tube'
_diffrn_radiation_type MoK\a
_diffrn_radiation_wavelength 0.71073
_diffrn_reflns_av_R_equivalents 0.1523
_diffrn_reflns_av_unetI/netI 0.1788
_diffrn_reflns_Laue_measured_fraction_full 0.802
_diffrn_reflns_Laue_measured_fraction_max 0.998
_diffrn_reflns_limit_h_max 18
_diffrn_reflns_limit_h_min -19
_diffrn_reflns_limit_k_max 19
_diffrn_reflns_limit_k_min -19
_diffrn_reflns_limit_l_max 18
_diffrn_reflns_limit_l_min -20
_diffrn_reflns_number 20326
_diffrn_reflns_point_group_measured_fraction_full 0.783
_diffrn_reflns_point_group_measured_fraction_max 0.977
_diffrn_reflns_theta_full 25.242
_diffrn_reflns_theta_max 23.295
_diffrn_reflns_theta_min 2.319
_diffrn_standards_decay_% 0
_diffrn_standards_number 46
_exptl_absorpt_coefficient_mu 1.703
_exptl_absorpt_correction_T_max 0.9350
_exptl_absorpt_correction_T_min 0.5491
_exptl_absorpt_correction_type empirical
_exptl_absorpt_process_details SADABS
_exptl_crystal_colour Brown
_exptl_crystal_density_diffrn 1.693
_exptl_crystal_description Needles
_exptl_crystal_F_000 2538
_exptl_crystal_size_max 0.400
_exptl_crystal_size_mid 0.080
_exptl_crystal_size_min 0.040
_refine_diff_density_max 0.758
_refine_diff_density_min -0.477
_refine_diff_density_rms 0.083
_refine_ls_abs_structure_details
;
 Flack x determined using 711 quotients [(I+)-(I-)]/[(I+)+(I-)]
 (Parsons and Flack (2004), Acta Cryst. A60, s61).
;
_refine_ls_abs_structure_Flack 0.10(3)
_refine_ls_extinction_method none
_refine_ls_goodness_of_fit_ref 0.866
_refine_ls_hydrogen_treatment constr
_refine_ls_matrix_type full
_refine_ls_number_parameters 445
_refine_ls_number_reflns 4645
_refine_ls_number_restraints 239
_refine_ls_restrained_S_all 0.856
_refine_ls_R_factor_all 0.1362
_refine_ls_R_factor_gt 0.0574
_refine_ls_shift/su_max 0.001
_refine_ls_shift/su_mean 0.000
_refine_ls_structure_factor_coef Fsqd
_refine_ls_weighting_details 'w=1/[\s^2^(Fo^2^)+(0.0208P)^2^] where P=(Fo^2^+2Fc^2^)/3'
_refine_ls_weighting_scheme calc
_refine_ls_wR_factor_gt 0.0883
_refine_ls_wR_factor_ref 0.1029
_reflns_Friedel_coverage 0.888
_reflns_Friedel_fraction_full 0.762
_reflns_Friedel_fraction_max 0.954
_reflns_number_gt 2282
_reflns_number_total 4645
_reflns_threshold_expression 'I > 2\s(I)'
_cod_data_source_file ic5002418_si_002.cif
_cod_data_source_block P65
_cod_depositor_comments
;
The following automatic conversions were performed:

'_exptl_absorpt_correction_type' value 'Empirical' changed to
'empirical' according to
/usr/data/users/saulius/crontab/automatic-downloads/rss-feeds/ACS/lib/dictionaries/cif_core.dic
dictionary named 'cif_core.dic' version 2.4.2 from 2011-04-26.

Automatic conversion script
Id: cif_fix_values 2281 2013-09-26 08:29:07Z andrius 

 Adding full bibliography for 4338145.cif.
;
_cod_original_cell_volume 4921.4(12)
_cod_database_code 4338145
_shelx_space_group_comment
;
The symmetry employed for this shelxl refinement is uniquely defined
by the following loop, which should always be used as a source of
symmetry information in preference to the above space-group names.
They are only intended as comments.
;
_shelx_estimated_absorpt_t_min 0.549
_shelx_estimated_absorpt_t_max 0.935
_shelxl_version_number 2013-4

loop_
_space_group_symop_operation_xyz
'x, y, z'
'-y, x-y, z+2/3'
'-x+y, -x, z+1/3'
'-x, -y, z+1/2'
'y, -x+y, z+1/6'
'x-y, x, z+5/6'

loop_
_atom_site_label
_atom_site_type_symbol
_atom_site_fract_x
_atom_site_fract_y
_atom_site_fract_z
_atom_site_U_iso_or_equiv
_atom_site_adp_type
_atom_site_occupancy
_atom_site_site_symmetry_order
_atom_site_calc_flag
_atom_site_refinement_flags_posn
_atom_site_refinement_flags_adp
_atom_site_refinement_flags_occupancy
_atom_site_disorder_assembly
_atom_site_disorder_group
O1S O 0.5440(13) 0.4663(15) 0.1025(14) 0.090(6) Uani 0.55(2) 1 d D U P A 1
C1S C 0.621(2) 0.545(2) 0.081(2) 0.104(8) Uani 0.55(2) 1 d D U P A 1
C2S C 0.638(3) 0.550(3) 0.005(2) 0.124(11) Uani 0.55(2) 1 d D U P A 1
O2S O 0.5852(18) 0.471(2) 0.007(4) 0.225(9) Uani 0.45(2) 1 d D U P A 2
C3S C 0.596(5) 0.553(4) 0.030(4) 0.196(9) Uani 0.45(2) 1 d D U P A 2
C4S C 0.591(4) 0.553(4) 0.108(4) 0.181(11) Uani 0.45(2) 1 d D U P A 2
Mn1 Mn 0.26772(15) 0.15501(15) 0.01787(19) 0.0393(8) Uani 1 1 d . . . . .
Mn2 Mn 0.29861(16) 0.35034(16) 0.02662(17) 0.0402(9) Uani 1 1 d . . . . .
Cu1 Cu 0.10078(13) 0.18470(13) 0.01169(14) 0.0403(7) Uani 1 1 d . . . . .
C1 C -0.0882(10) 0.0663(11) 0.0265(10) 0.027(5) Uani 1 1 d . . . . .
C2 C -0.1720(10) 0.0546(10) 0.0290(11) 0.038(5) Uani 1 1 d . . . . .
H2 H -0.1810 0.1033 0.0226 0.045 Uiso 1 1 calc R U . . .
C3 C -0.2428(11) -0.0287(12) 0.0410(11) 0.051(6) Uani 1 1 d . . . . .
H3 H -0.3001 -0.0359 0.0430 0.061 Uiso 1 1 calc R U . . .
C4 C -0.2338(12) -0.0992(11) 0.0497(10) 0.042(6) Uani 1 1 d . . . . .
C5 C -0.1529(11) -0.0913(12) 0.0484(10) 0.048(6) Uani 1 1 d . . . . .
H5 H -0.1471 -0.1418 0.0549 0.057 Uiso 1 1 calc R U . . .
C6 C -0.0752(11) -0.0059(11) 0.0370(10) 0.036(5) Uani 1 1 d . . . . .
C7 C 0.0070(10) -0.0027(11) 0.0394(10) 0.035(6) Uani 1 1 d . . . . .
H7 H 0.0073 -0.0559 0.0480 0.042 Uiso 1 1 calc R U . . .
C8 C 0.3895(12) 0.0857(12) 0.0140(12) 0.045(5) Uani 1 1 d . U . . .
C9 C 0.4056(11) 0.0186(11) 0.0164(13) 0.053(6) Uani 1 1 d . U . . .
H9 H 0.3560 -0.0389 0.0195 0.063 Uiso 1 1 calc R U . . .
C10 C 0.4853(12) 0.0251(12) 0.0148(13) 0.059(6) Uani 1 1 d . U . . .
H10 H 0.4914 -0.0256 0.0170 0.071 Uiso 1 1 calc R U . . .
C11 C 0.5556(11) 0.1060(12) 0.0100(12) 0.042(5) Uani 1 1 d . U . . .
C12 C 0.5484(11) 0.1783(12) 0.0071(11) 0.042(5) Uani 1 1 d . U . . .
H12 H 0.5999 0.2345 0.0046 0.051 Uiso 1 1 calc R U . . .
C13 C 0.4659(12) 0.1721(11) 0.0076(11) 0.039(5) Uani 1 1 d . U . . .
C14 C 0.4611(11) 0.2534(11) 0.0075(10) 0.039(5) Uani 1 1 d . U . . .
H14 H 0.5144 0.3079 0.0036 0.046 Uiso 1 1 calc R U . . .
C15 C 0.3617(10) 0.5375(11) 0.0304(11) 0.041(5) Uani 1 1 d . U . . .
C16 C 0.4294(12) 0.6231(11) 0.0368(13) 0.067(7) Uani 1 1 d . U . . .
H16 H 0.4866 0.6320 0.0457 0.081 Uiso 1 1 calc R U . . .
C17 C 0.4210(12) 0.6960(12) 0.0312(14) 0.070(7) Uani 1 1 d . U . . .
H17 H 0.4703 0.7533 0.0370 0.085 Uiso 1 1 calc R U . . .
C18 C 0.3387(13) 0.6837(12) 0.0169(18) 0.069(6) Uani 1 1 d . U . . .
C19 C 0.2708(11) 0.6050(11) 0.0112(13) 0.051(5) Uani 1 1 d . U . . .
H19 H 0.2146 0.5987 0.0025 0.061 Uiso 1 1 calc R U . . .
C20 C 0.2781(10) 0.5282(10) 0.0175(11) 0.040(5) Uani 1 1 d . U . . .
C21 C 0.2000(10) 0.4429(10) 0.0023(10) 0.033(5) Uani 1 1 d . U . . .
H21 H 0.1468 0.4425 -0.0079 0.039 Uiso 1 1 calc R U . . .
C22 C 0.2753(15) 0.1125(15) -0.1568(15) 0.086(6) Uani 1 1 d . U . . .
H22A H 0.2235 0.0529 -0.1620 0.103 Uiso 1 1 calc R U . . .
H22B H 0.3260 0.1054 -0.1434 0.103 Uiso 1 1 calc R U . . .
C23 C 0.2936(14) 0.1567(15) -0.2276(12) 0.098(7) Uani 1 1 d . U . . .
H23A H 0.2438 0.1638 -0.2420 0.148 Uiso 1 1 calc R U . . .
H23B H 0.3025 0.1211 -0.2640 0.148 Uiso 1 1 calc R U . . .
H23C H 0.3468 0.2146 -0.2242 0.148 Uiso 1 1 calc R U . . .
C24 C 0.3299(14) 0.3859(14) 0.1971(14) 0.091(7) Uani 1 1 d D U . . .
H24A H 0.3228 0.3444 0.2365 0.109 Uiso 1 1 calc R U . . .
H24B H 0.3908 0.4113 0.1787 0.109 Uiso 1 1 calc R U . . .
C25 C 0.3214(17) 0.4558(16) 0.2287(14) 0.136(9) Uani 1 1 d D U . . .
H25A H 0.3173 0.4919 0.1900 0.204 Uiso 1 1 calc R U . . .
H25B H 0.3729 0.4923 0.2590 0.204 Uiso 1 1 calc R U . . .
H25C H 0.2682 0.4310 0.2586 0.204 Uiso 1 1 calc R U . . .
N1 N 0.0821(8) 0.0689(8) 0.0305(8) 0.031(4) Uani 1 1 d . . . . .
N2 N 0.3877(8) 0.2547(8) 0.0123(8) 0.030(4) Uani 1 1 d . U . . .
N3 N 0.1978(8) 0.3689(8) 0.0018(8) 0.032(4) Uani 1 1 d . U . . .
O1 O 0.2251(7) 0.2307(7) 0.0162(8) 0.031(2) Uani 1 1 d . . . . .
O2 O -0.0210(6) 0.1467(7) 0.0143(7) 0.037(3) Uani 1 1 d . . . . .
O3 O 0.1552(7) 0.0586(7) 0.0372(7) 0.037(4) Uani 1 1 d . . . . .
O4 O 0.3104(7) 0.0761(6) 0.0149(8) 0.048(4) Uani 1 1 d . . . . .
O5 O 0.4019(6) 0.3401(6) 0.0177(8) 0.047(4) Uani 1 1 d D U . . .
O6 O 0.3752(7) 0.4695(6) 0.0298(8) 0.055(4) Uani 1 1 d . . . . .
O7 O 0.1192(6) 0.2960(7) -0.0185(6) 0.036(3) Uani 1 1 d . U . . .
O8 O 0.2601(9) 0.1533(9) -0.1024(8) 0.077(4) Uani 1 1 d . U . . .
H8 H 0.2409 0.1919 -0.1198 0.093 Uiso 1 1 calc R U . . .
O9 O 0.2727(7) 0.3370(8) 0.1407(7) 0.061(4) Uani 1 1 d . U . . .
H9A H 0.2155 0.2926 0.1548 0.073 Uiso 1 1 calc R U . . .
Cl1 Cl -0.3260(3) -0.2025(3) 0.0613(3) 0.077(2) Uani 1 1 d . . . . .
Cl2 Cl 0.6617(3) 0.1204(3) 0.0119(4) 0.081(2) Uani 1 1 d . . . . .
Cl3 Cl 0.3271(4) 0.7764(3) 0.0072(4) 0.090(2) Uani 1 1 d . . . . .

loop_
_atom_site_aniso_label
_atom_site_aniso_U_11
_atom_site_aniso_U_22
_atom_site_aniso_U_33
_atom_site_aniso_U_23
_atom_site_aniso_U_13
_atom_site_aniso_U_12
O1S 0.044(10) 0.067(11) 0.130(7) 0.040(8) -0.027(6) 0.004(6)
C1S 0.053(11) 0.074(12) 0.136(4) 0.036(10) -0.024(8) -0.005(7)
C2S 0.061(15) 0.090(17) 0.140(4) 0.029(9) -0.014(6) -0.022(12)
O2S 0.17(2) 0.087(4) 0.409(8) 0.039(4) -0.032(10) 0.056(5)
C3S 0.12(2) 0.093(5) 0.392(4) 0.053(8) -0.030(14) 0.062(6)
C4S 0.09(2) 0.082(11) 0.390(4) 0.056(5) -0.037(10) 0.056(11)
Mn1 0.0297(16) 0.0271(16) 0.066(2) 0.0018(18) -0.0041(18) 0.0176(14)
Mn2 0.0250(16) 0.0231(16) 0.072(3) -0.0026(18) -0.0093(17) 0.0115(13)
Cu1 0.0298(13) 0.0281(13) 0.0646(18) 0.0016(15) -0.0020(15) 0.0156(11)
C1 0.024(10) 0.033(11) 0.012(11) -0.003(9) 0.000(9) 0.004(9)
C2 0.022(10) 0.026(10) 0.063(15) -0.008(10) -0.012(11) 0.011(9)
C3 0.024(11) 0.047(13) 0.087(19) 0.005(12) 0.003(11) 0.021(11)
C4 0.046(13) 0.025(11) 0.048(15) 0.011(9) 0.009(11) 0.014(10)
C5 0.027(12) 0.052(14) 0.068(16) -0.004(11) -0.012(11) 0.023(11)
C6 0.027(10) 0.026(11) 0.049(15) -0.007(10) -0.010(10) 0.008(9)
C7 0.018(10) 0.028(10) 0.057(18) 0.003(10) 0.006(10) 0.010(9)
C8 0.036(9) 0.042(9) 0.067(15) -0.010(13) -0.011(12) 0.026(8)
C9 0.039(10) 0.039(10) 0.085(16) 0.007(13) -0.002(13) 0.023(9)
C10 0.048(11) 0.045(10) 0.103(17) 0.006(15) 0.003(15) 0.036(9)
C11 0.039(10) 0.053(11) 0.051(13) -0.006(13) -0.008(11) 0.036(8)
C12 0.037(9) 0.050(10) 0.043(13) 0.008(11) -0.001(11) 0.025(9)
C13 0.056(11) 0.048(9) 0.027(12) 0.005(11) -0.007(11) 0.036(8)
C14 0.047(11) 0.038(9) 0.035(13) 0.008(11) 0.001(11) 0.024(9)
C15 0.027(9) 0.037(9) 0.058(15) 0.007(11) 0.003(10) 0.015(8)
C16 0.032(10) 0.034(10) 0.113(19) -0.020(13) -0.030(12) 0.000(8)
C17 0.034(10) 0.030(10) 0.117(18) 0.003(13) -0.013(14) -0.006(10)
C18 0.039(10) 0.027(9) 0.130(18) -0.006(15) 0.016(14) 0.007(9)
C19 0.032(9) 0.036(9) 0.087(16) -0.016(13) 0.011(12) 0.019(8)
C20 0.032(8) 0.026(7) 0.061(13) -0.010(11) -0.007(11) 0.013(7)
C21 0.030(9) 0.034(8) 0.040(13) 0.002(10) 0.007(9) 0.021(7)
C22 0.084(11) 0.103(13) 0.088(15) -0.032(11) -0.011(12) 0.060(10)
C23 0.080(15) 0.114(17) 0.101(15) -0.024(14) 0.013(15) 0.048(14)
C24 0.079(12) 0.080(13) 0.081(14) -0.012(10) -0.023(10) 0.015(11)
C25 0.141(18) 0.127(19) 0.14(2) -0.051(14) -0.037(17) 0.068(16)
N1 0.021(8) 0.032(9) 0.043(11) 0.004(8) 0.008(8) 0.015(7)
N2 0.034(8) 0.026(8) 0.035(10) -0.005(8) -0.010(8) 0.017(7)
N3 0.033(8) 0.020(7) 0.050(11) -0.010(8) -0.013(8) 0.018(7)
O1 0.031(7) 0.033(7) 0.035(7) 0.002(6) 0.000(6) 0.021(6)
O2 0.017(6) 0.040(7) 0.058(10) 0.015(8) 0.000(7) 0.017(6)
O3 0.020(7) 0.032(7) 0.062(11) 0.005(6) 0.005(7) 0.014(6)
O4 0.031(7) 0.029(7) 0.086(11) -0.002(8) 0.012(9) 0.018(6)
O5 0.032(7) 0.024(6) 0.082(10) 0.006(8) 0.004(8) 0.013(6)
O6 0.033(7) 0.014(7) 0.115(13) 0.006(8) -0.006(8) 0.010(6)
O7 0.016(6) 0.031(6) 0.065(10) 0.002(6) -0.007(6) 0.014(5)
O8 0.084(9) 0.099(11) 0.091(12) -0.029(9) -0.013(9) 0.077(8)
O9 0.042(8) 0.059(9) 0.075(11) -0.008(7) -0.029(7) 0.020(7)
Cl1 0.032(3) 0.047(3) 0.136(6) 0.016(3) 0.006(3) 0.007(3)
Cl2 0.047(3) 0.072(4) 0.139(6) -0.013(5) -0.006(4) 0.041(3)
Cl3 0.078(4) 0.036(3) 0.163(7) 0.005(4) 0.014(5) 0.034(3)

loop_
_atom_type_symbol
_atom_type_description
_atom_type_scat_dispersion_real
_atom_type_scat_dispersion_imag
_atom_type_scat_source
C C 0.0033 0.0016 'International Tables Vol C Tables 4.2.6.8 and 6.1.1.4'
H H 0.0000 0.0000 'International Tables Vol C Tables 4.2.6.8 and 6.1.1.4'
N N 0.0061 0.0033 'International Tables Vol C Tables 4.2.6.8 and 6.1.1.4'
O O 0.0106 0.0060 'International Tables Vol C Tables 4.2.6.8 and 6.1.1.4'
Cl Cl 0.1484 0.1585 'International Tables Vol C Tables 4.2.6.8 and 6.1.1.4'
Mn Mn 0.3368 0.7283 'International Tables Vol C Tables 4.2.6.8 and 6.1.1.4'
Cu Cu 0.3201 1.2651 'International Tables Vol C Tables 4.2.6.8 and 6.1.1.4'

loop_
_geom_angle_atom_site_label_1
_geom_angle_atom_site_label_2
_geom_angle_atom_site_label_3
_geom_angle
_geom_angle_site_symmetry_1
_geom_angle_site_symmetry_3
C2S C1S O1S 114(2) . .
O2S C3S C4S 109(5) . .
O1 Mn1 O4 177.3(7) . .
O1 Mn1 O3 91.7(4) . .
O4 Mn1 O3 88.2(4) . .
O1 Mn1 N2 89.9(5) . .
O4 Mn1 N2 90.6(5) . .
O3 Mn1 N2 172.0(6) . .
O1 Mn1 O8 87.0(6) . .
O4 Mn1 O8 90.3(6) . .
O3 Mn1 O8 98.5(5) . .
N2 Mn1 O8 89.4(6) . .
O1 Mn1 O7 91.6(5) . 5
O4 Mn1 O7 91.1(5) . 5
O3 Mn1 O7 89.7(5) . 5
N2 Mn1 O7 82.4(5) . 5
O8 Mn1 O7 171.8(5) . 5
O1 Mn1 Mn2 29.5(3) . .
O4 Mn1 Mn2 151.3(3) . .
O3 Mn1 Mn2 119.6(3) . .
N2 Mn1 Mn2 60.9(4) . .
O8 Mn1 Mn2 92.4(4) . .
O7 Mn1 Mn2 82.6(2) 5 .
O6 Mn2 O1 175.5(7) . .
O6 Mn2 O5 85.5(5) . .
O1 Mn2 O5 92.3(4) . .
O6 Mn2 N3 91.4(5) . .
O1 Mn2 N3 89.4(5) . .
O5 Mn2 N3 161.5(6) . .
O6 Mn2 O9 95.0(6) . .
O1 Mn2 O9 89.4(6) . .
O5 Mn2 O9 103.5(5) . .
N3 Mn2 O9 94.9(5) . .
O6 Mn2 Mn1 149.1(4) . .
O1 Mn2 Mn1 29.1(3) . .
O5 Mn2 Mn1 63.7(3) . .
N3 Mn2 Mn1 118.2(4) . .
O9 Mn2 Mn1 91.1(3) . .
O2 Cu1 O7 87.2(4) . .
O2 Cu1 O1 174.6(6) . .
O7 Cu1 O1 90.4(4) . .
O2 Cu1 N1 93.3(5) . .
O7 Cu1 N1 173.3(6) . .
O1 Cu1 N1 89.6(5) . .
O2 Cu1 O3 92.3(5) . 6_554
O7 Cu1 O3 83.5(4) . 6_554
O1 Cu1 O3 92.2(5) . 6_554
N1 Cu1 O3 89.8(5) . 6_554
O2 C1 C2 118.5(16) . .
O2 C1 C6 121.4(14) . .
C2 C1 C6 120.1(16) . .
C1 C2 C3 119.3(17) . .
C4 C3 C2 122.7(17) . .
C3 C4 C5 120.4(17) . .
C3 C4 Cl1 120.2(15) . .
C5 C4 Cl1 119.4(14) . .
C4 C5 C6 120.3(17) . .
C1 C6 C7 126.1(16) . .
C1 C6 C5 117.2(15) . .
C7 C6 C5 116.7(16) . .
N1 C7 C6 123.7(16) . .
O4 C8 C9 124.1(19) . .
O4 C8 C13 120.2(16) . .
C9 C8 C13 115.7(17) . .
C8 C9 C10 126.2(19) . .
C11 C10 C9 117.4(17) . .
C12 C11 C10 122.2(17) . .
C12 C11 Cl2 117.5(15) . .
C10 C11 Cl2 120.2(14) . .
C11 C12 C13 120.8(17) . .
C12 C13 C8 117.7(16) . .
C12 C13 C14 119.0(17) . .
C8 C13 C14 123.1(16) . .
N2 C14 C13 123.7(16) . .
O6 C15 C16 122.4(16) . .
O6 C15 C20 122.4(15) . .
C16 C15 C20 114.9(16) . .
C17 C16 C15 125.2(19) . .
C16 C17 C18 117.8(18) . .
C19 C18 C17 121(2) . .
C19 C18 Cl3 120.6(17) . .
C17 C18 Cl3 118.5(15) . .
C18 C19 C20 122.1(18) . .
C15 C20 C19 119.0(15) . .
C15 C20 C21 122.5(15) . .
C19 C20 C21 118.2(15) . .
N3 C21 C20 125.2(16) . .
O8 C22 C23 116(2) . .
C25 C24 O9 118(2) . .
C7 N1 O3 114.7(12) . .
C7 N1 Cu1 126.9(11) . .
O3 N1 Cu1 118.3(9) . .
C14 N2 O5 112.1(13) . .
C14 N2 Mn1 128.4(12) . .
O5 N2 Mn1 119.4(9) . .
C21 N3 O7 116.9(13) . .
C21 N3 Mn2 125.5(12) . .
O7 N3 Mn2 117.6(8) . .
Mn1 O1 Mn2 121.3(6) . .
Mn1 O1 Cu1 119.4(6) . .
Mn2 O1 Cu1 119.0(6) . .
C1 O2 Cu1 128.6(10) . .
N1 O3 Mn1 119.2(8) . .
C8 O4 Mn1 133.8(11) . .
N2 O5 Mn2 116.0(8) . .
C15 O6 Mn2 131.7(10) . .
N3 O7 Cu1 116.8(8) . .
N3 O7 Mn1 112.2(9) . 6_554
Cu1 O7 Mn1 96.5(5) . 6_554
C22 O8 Mn1 136.9(14) . .
C24 O9 Mn2 127.9(13) . .

loop_
_geom_bond_atom_site_label_1
_geom_bond_atom_site_label_2
_geom_bond_distance
_geom_bond_site_symmetry_2
O1S C1S 1.43(2) .
C1S C2S 1.42(3) .
O2S C3S 1.43(4) .
C3S C4S 1.43(4) .
Mn1 O1 1.822(11) .
Mn1 O4 1.877(11) .
Mn1 O3 1.885(10) .
Mn1 N2 1.956(12) .
Mn1 O8 2.220(16) .
Mn1 O7 2.441(12) 5
Mn1 Mn2 3.198(3) .
Mn2 O6 1.837(10) .
Mn2 O1 1.846(11) .
Mn2 O5 1.918(10) .
Mn2 N3 2.008(12) .
Mn2 O9 2.138(14) .
Cu1 O2 1.897(9) .
Cu1 O7 1.898(11) .
Cu1 O1 1.914(10) .
Cu1 N1 1.922(12) .
Cu1 O3 2.645(12) 6_554
C1 O2 1.331(17) .
C1 C2 1.381(19) .
C1 C6 1.41(2) .
C2 C3 1.38(2) .
C3 C4 1.34(2) .
C4 C5 1.36(2) .
C4 Cl1 1.738(16) .
C5 C6 1.45(2) .
C6 C7 1.42(2) .
C7 N1 1.301(17) .
C8 O4 1.314(18) .
C8 C9 1.34(2) .
C8 C13 1.44(2) .
C9 C10 1.35(2) .
C10 C11 1.34(2) .
C11 C12 1.34(2) .
C11 Cl2 1.751(17) .
C12 C13 1.40(2) .
C13 C14 1.47(2) .
C14 N2 1.302(17) .
C15 O6 1.330(18) .
C15 C16 1.38(2) .
C15 C20 1.41(2) .
C16 C17 1.36(2) .
C17 C18 1.38(3) .
C18 C19 1.30(2) .
C18 Cl3 1.75(2) .
C19 C20 1.42(2) .
C20 C21 1.47(2) .
C21 N3 1.280(17) .
C22 O8 1.33(2) .
C22 C23 1.47(3) .
C24 C25 1.432(13) .
C24 O9 1.40(2) .
N1 O3 1.388(14) .
N2 O5 1.397(13) .
N3 O7 1.384(14) .
O7 Mn1 2.441(12) 6_554
